data_2108393
loop_
_publ_author_name
'Wang, Xiaoge'
'Shen, Yihan'
'Liu, Rongli'
'Liu, Xiaolong'
'Lin, Cong'
'Shi, Dier'
'Chen, Yanping'
'Liao, Fuhui'
'Lin, Jianhua'
'Sun, Junliang'

_publ_section_title
;
 Elucidation of correlated disorder in zeolite IM-18
;
_journal_coeditor_code DQ5034SUP1
_journal_issue 3
_journal_name_full 'Acta Crystallographica Section B'
_journal_page_first
;
;
_journal_paper_doi 10.1107/S2052520619003172
_journal_volume 75
_journal_year 2019
_chemical_formula_sum 'C7 H11 F Ge3.84 N2 O24 Si8.16'
_chemical_formula_weight 1034.14
_chemical_name_systematic
; 
 ? 
;
_space_group_IT_number 74
_symmetry_cell_setting orthorhombic
_symmetry_space_group_name_Hall '-I 2b 2'
_symmetry_space_group_name_H-M 'I m m a'
_atom_sites_solution_hydrogens geom
_atom_sites_solution_primary direct
_atom_sites_solution_secondary difmap
_audit_creation_method SHELXL-97
_cell_angle_alpha 90.00
_cell_angle_beta 90.00
_cell_angle_gamma 90.00
_cell_formula_units_Z 2
_cell_length_a 14.9725(14)
_cell_length_b 5.2733(6)
_cell_length_c 17.0318(17)
_cell_measurement_reflns_used 1058
_cell_measurement_temperature 100.00(10)
_cell_measurement_theta_max 29.4610
_cell_measurement_theta_min 4.3200
_cell_volume 1344.7(2)
_computing_structure_refinement 'SHELXL-97 (Sheldrick, 1997)'
_computing_structure_solution 'SHELXS-97 (Sheldrick, 1990)'
_diffrn_ambient_temperature 100.00(10)
_diffrn_measured_fraction_theta_full 0.982
_diffrn_measured_fraction_theta_max 0.982
_diffrn_measurement_device_type 'XtaLAB Pro: Kappa single'
_diffrn_radiation_monochromator graphite
_diffrn_radiation_source 'fine-focus sealed tube'
_diffrn_radiation_type MoK\a
_diffrn_radiation_wavelength 0.71073
_diffrn_reflns_av_R_equivalents 0.0290
_diffrn_reflns_av_sigmaI/netI 0.0306
_diffrn_reflns_limit_h_max 18
_diffrn_reflns_limit_h_min -18
_diffrn_reflns_limit_k_max 6
_diffrn_reflns_limit_k_min -6
_diffrn_reflns_limit_l_max 20
_diffrn_reflns_limit_l_min -22
_diffrn_reflns_number 2926
_diffrn_reflns_theta_full 27.88
_diffrn_reflns_theta_max 27.88
_diffrn_reflns_theta_min 3.62
_exptl_absorpt_coefficient_mu 4.734
_exptl_absorpt_correction_T_max 1.000
_exptl_absorpt_correction_T_min 0.952
_exptl_absorpt_correction_type multi-scan
_exptl_crystal_colour white
_exptl_crystal_density_diffrn 2.554
_exptl_crystal_density_method 'not measured'
_exptl_crystal_description bulky
_exptl_crystal_F_000 1010
_exptl_crystal_size_max 0.02
_exptl_crystal_size_mid 0.01
_exptl_crystal_size_min 0.005
_refine_diff_density_max 0.595
_refine_diff_density_min -0.639
_refine_diff_density_rms 0.091
_refine_ls_extinction_method none
_refine_ls_goodness_of_fit_ref 1.069
_refine_ls_hydrogen_treatment mixed
_refine_ls_matrix_type full
_refine_ls_number_parameters 89
_refine_ls_number_reflns 904
_refine_ls_number_restraints 1
_refine_ls_restrained_S_all 1.068
_refine_ls_R_factor_all 0.0366
_refine_ls_R_factor_gt 0.0288
_refine_ls_shift/su_max 0.001
_refine_ls_shift/su_mean 0.000
_refine_ls_structure_factor_coef Fsqd
_refine_ls_weighting_details 'calc w=1/[\s^2^(Fo^2^)+(0.0298P)^2^+3.4025P] where P=(Fo^2^+2Fc^2^)/3'
_refine_ls_weighting_scheme calc
_refine_ls_wR_factor_gt 0.0685
_refine_ls_wR_factor_ref 0.0717
_reflns_number_gt 769
_reflns_number_total 904
_reflns_threshold_expression >2sigma(I)
_cod_data_source_file dq5034sup1.cif
_cod_data_source_block I
_cod_original_sg_symbol_H-M Imma
_cod_database_code 2108393

loop_
_symmetry_equiv_pos_as_xyz
'x, y, z'
'-x, -y+1/2, z'
'-x, y+1/2, -z'
'x, -y, -z'
'x+1/2, y+1/2, z+1/2'
'-x+1/2, -y+1, z+1/2'
'-x+1/2, y+1, -z+1/2'
'x+1/2, -y+1/2, -z+1/2'
'-x, -y, -z'
'x, y-1/2, -z'
'x, -y-1/2, z'
'-x, y, z'
'-x+1/2, -y+1/2, -z+1/2'
'x+1/2, y, -z+1/2'
'x+1/2, -y, z+1/2'
'-x+1/2, y+1/2, z+1/2'

loop_
_atom_site_label
_atom_site_type_symbol
_atom_site_fract_x
_atom_site_fract_y
_atom_site_fract_z
_atom_site_U_iso_or_equiv
_atom_site_adp_type
_atom_site_occupancy
_atom_site_symmetry_multiplicity
_atom_site_calc_flag
_atom_site_refinement_flags
_atom_site_disorder_assembly
_atom_site_disorder_group
Ge1 Ge 0.72466(5) 0.7500 0.55026(4) 0.0092(2) Uani 0.064(2) 2 d SP . 1
Si1 Si 0.72466(5) 0.7500 0.55026(4) 0.0092(2) Uani 0.936(2) 2 d SP . 1
O1 O 0.69908(18) 0.5000 0.5000 0.0297(6) Uani 1 2 d S . 1
O2 O 0.83132(15) 0.7500 0.57114(15) 0.0252(6) Uani 1 2 d S . 1
O3 O 0.66640(16) 0.7500 0.63052(14) 0.0264(6) Uani 1 2 d S . 1
Ge2 Ge 0.60355(4) 0.54692(12) 0.87030(3) 0.0099(2) Uani 0.2675(12) 1 d P . 1
Si2 Si 0.60355(4) 0.54692(12) 0.87030(3) 0.0099(2) Uani 0.2325(12) 1 d P . 1
Ge3 Ge 0.60509(4) 0.54709(13) 0.68732(4) 0.0082(2) Uani 0.1806(14) 1 d P . 1
Si3 Si 0.60509(4) 0.54709(13) 0.68732(4) 0.0082(2) Uani 0.3194(14) 1 d P . 1
O4 O 0.6417(4) 0.2500 0.6732(3) 0.0270(11) Uani 0.50 2 d SP . 1
O5 O 0.5000 0.5829(10) 0.6566(3) 0.0263(11) Uani 0.50 2 d SP . 1
O6 O 0.6437(3) 0.2500 0.8873(3) 0.0266(11) Uani 0.50 2 d SP . 1
O7 O 0.5000 0.6102(10) 0.9054(3) 0.0259(11) Uani 0.50 2 d SP . 1
O8 O 0.6220(2) 0.6529(7) 0.77793(19) 0.0271(8) Uani 0.50 1 d P . 1
F1 F 0.5000 0.2500 0.7878(3) 0.086(3) Uiso 0.50 4 d SP A 1
N01 N -0.0629 0.2500 0.5827(3) 0.032(3) Uiso 0.25 2 d SPR . 2
C01 C 0.0266 0.2500 0.5883(3) 0.028(3) Uiso 0.25 2 d SPR . 2
C02 C 0.0735 0.2500 0.6572(3) 0.043(4) Uiso 0.25 2 d SPR . 2
C03 C 0.0274 0.2500 0.7284(3) 0.048(5) Uiso 0.25 2 d SPR . 2
C04 C -0.0659 0.2500 0.7228(3) 0.037(4) Uiso 0.25 2 d SPR . 2
C05 C -0.1054 0.2500 0.6506(3) 0.033(4) Uiso 0.25 2 d SPR . 2
N02 N 0.0705 0.2500 0.7983(3) 0.034(3) Uiso 0.25 2 d SPR . 2
C06 C 0.1662 0.2500 0.8016(3) 0.041(4) Uiso 0.25 2 d SPR . 2
C07 C 0.0207 0.2696 0.8708(3) 0.041(4) Uiso 0.125 1 d PR . 2
H00 H -0.0935 0.2500 0.5235 0.08(2) Uiso 0.25 2 d SPR A 2
H01 H 0.0599 0.2500 0.5366 0.08(2) Uiso 0.25 2 d SPR A 2
H02 H 0.1367 0.2500 0.6551 0.08(2) Uiso 0.25 2 d SPR A 2
H04 H -0.1023 0.2500 0.7695 0.08(2) Uiso 0.25 2 d SPR A 2
H05 H -0.1718 0.2500 0.6469 0.08(2) Uiso 0.25 2 d SPR A 2
H06A H 0.1936 0.3764 0.7659 0.08(2) Uiso 0.125 1 d PR A 2
H06B H 0.1859 0.2500 0.8563 0.08(2) Uiso 0.25 2 d SPR A 2
H06C H 0.1856 0.0767 0.7806 0.08(2) Uiso 0.125 1 d PR A 2
H07A H 0.0637 0.2989 0.9134 0.08(2) Uiso 0.125 1 d PR A 2
H07B H -0.0260 0.4082 0.8700 0.08(2) Uiso 0.125 1 d PR A 2
H07C H -0.0120 0.1077 0.8815 0.08(2) Uiso 0.125 1 d PR A 2

loop_
_atom_site_aniso_label
_atom_site_aniso_U_11
_atom_site_aniso_U_22
_atom_site_aniso_U_33
_atom_site_aniso_U_23
_atom_site_aniso_U_13
_atom_site_aniso_U_12
Ge1 0.0081(3) 0.0104(4) 0.0091(4) 0.000 0.0006(3) 0.000
Si1 0.0081(3) 0.0104(4) 0.0091(4) 0.000 0.0006(3) 0.000
O1 0.0355(15) 0.0221(12) 0.0314(14) -0.0068(10) 0.000 0.000
O2 0.0168(11) 0.0342(15) 0.0246(12) 0.000 -0.0036(9) 0.000
O3 0.0236(12) 0.0325(15) 0.0232(13) 0.000 0.0060(10) 0.000
Ge2 0.0059(3) 0.0149(4) 0.0089(3) 0.0012(2) 0.0008(2) 0.0016(2)
Si2 0.0059(3) 0.0149(4) 0.0089(3) 0.0012(2) 0.0008(2) 0.0016(2)
Ge3 0.0065(4) 0.0109(4) 0.0074(4) 0.0004(2) 0.0012(2) 0.0002(2)
Si3 0.0065(4) 0.0109(4) 0.0074(4) 0.0004(2) 0.0012(2) 0.0002(2)
O4 0.029(3) 0.024(3) 0.028(3) 0.000 0.000(2) 0.000
O5 0.016(2) 0.034(3) 0.029(3) 0.000(2) 0.000 0.000
O6 0.028(3) 0.022(3) 0.030(3) 0.000 0.000(2) 0.000
O7 0.016(2) 0.031(3) 0.031(3) 0.000(2) 0.000 0.000
O8 0.0263(17) 0.0336(19) 0.0214(16) 0.0021(13) -0.0001(13) 0.0010(14)

loop_
_atom_type_symbol
_atom_type_description
_atom_type_scat_dispersion_real
_atom_type_scat_dispersion_imag
_atom_type_scat_source
F F 0.0171 0.0103 'International Tables Vol C Tables 4.2.6.8 and 6.1.1.4'
Ge Ge 0.1547 1.8001 'International Tables Vol C Tables 4.2.6.8 and 6.1.1.4'
O O 0.0106 0.0060 'International Tables Vol C Tables 4.2.6.8 and 6.1.1.4'
Si Si 0.0817 0.0704 'International Tables Vol C Tables 4.2.6.8 and 6.1.1.4'
C C 0.0033 0.0016 'International Tables Vol C Tables 4.2.6.8 and 6.1.1.4'
N N 0.0061 0.0033 'International Tables Vol C Tables 4.2.6.8 and 6.1.1.4'
H H 0.0000 0.0000 'International Tables Vol C Tables 4.2.6.8 and 6.1.1.4'

loop_
_geom_angle_atom_site_label_1
_geom_angle_atom_site_label_2
_geom_angle_atom_site_label_3
_geom_angle
_geom_angle_site_symmetry_1
_geom_angle_site_symmetry_3
O1 Ge1 O1 109.15(7) . 10_566
O1 Ge1 O3 108.58(8) . .
O1 Ge1 O3 108.58(8) 10_566 .
O1 Ge1 O2 110.25(10) . .
O1 Ge1 O2 110.25(10) 10_566 .
O3 Ge1 O2 109.99(13) . .
Ge1 O1 Si1 152.62(19) . 10_556
Ge1 O1 Ge1 152.62(19) . 10_556
Si1 O1 Ge1 0.00(4) 10_556 10_556
Ge1 O2 Si2 131.65(10) . 13_666
Ge1 O2 Ge2 131.65(10) . 13_666
Si2 O2 Ge2 0.00(3) 13_666 13_666
Ge1 O2 Si2 131.65(10) . 7_646
Si2 O2 Si2 75.03(10) 13_666 7_646
Ge2 O2 Si2 75.03(10) 13_666 7_646
Ge1 O2 Ge2 131.65(10) . 7_646
Si2 O2 Ge2 75.03(10) 13_666 7_646
Ge2 O2 Ge2 75.03(10) 13_666 7_646
Si2 O2 Ge2 0.00(4) 7_646 7_646
Ge1 O3 Ge3 139.98(7) . .
Ge1 O3 Si3 139.98(7) . 11_575
Ge3 O3 Si3 77.48(11) . 11_575
Ge1 O3 Ge3 139.98(7) . 11_575
Ge3 O3 Ge3 77.48(11) . 11_575
Si3 O3 Ge3 0.00(5) 11_575 11_575
O8 Ge2 O7 114.3(2) . .
O8 Ge2 O6 113.8(2) . .
O7 Ge2 O6 116.4(2) . .
O8 Ge2 O2 103.62(15) . 13_666
O7 Ge2 O2 100.81(18) . 13_666
O6 Ge2 O2 105.53(17) . 13_666
O8 Ge2 Si2 70.72(13) . 11_575
O7 Ge2 Si2 78.65(18) . 11_575
O6 Ge2 Si2 156.91(16) . 11_575
O2 Ge2 Si2 52.48(5) 13_666 11_575
O8 Ge2 Ge2 70.72(13) . 11_575
O7 Ge2 Ge2 78.65(18) . 11_575
O6 Ge2 Ge2 156.91(16) . 11_575
O2 Ge2 Ge2 52.48(5) 13_666 11_575
Si2 Ge2 Ge2 0.00(4) 11_575 11_575
O8 Ge2 O8 25.46(19) . 11_575
O7 Ge2 O8 102.7(2) . 11_575
O6 Ge2 O8 136.3(2) . 11_575
O2 Ge2 O8 84.25(11) 13_666 11_575
Si2 Ge2 O8 45.26(9) 11_575 11_575
Ge2 Ge2 O8 45.26(9) 11_575 11_575
O8 Ge3 O5 113.4(2) . .
O8 Ge3 O4 113.4(2) . .
O5 Ge3 O4 111.7(3) . .
O8 Ge3 O3 103.51(15) . .
O5 Ge3 O3 104.95(19) . .
O4 Ge3 O3 109.13(18) . .
O8 Ge3 Si3 70.37(13) . 11_575
O5 Ge3 Si3 83.50(19) . 11_575
O4 Ge3 Si3 159.07(17) . 11_575
O3 Ge3 Si3 51.26(5) . 11_575
O8 Ge3 Ge3 70.37(13) . 11_575
O5 Ge3 Ge3 83.50(19) . 11_575
O4 Ge3 Ge3 159.07(17) . 11_575
O3 Ge3 Ge3 51.26(5) . 11_575
Si3 Ge3 Ge3 0.00(5) 11_575 11_575
O8 Ge3 O8 25.70(19) . 11_575
O5 Ge3 O8 104.2(2) . 11_575
O4 Ge3 O8 136.6(2) . 11_575
O3 Ge3 O8 83.47(11) . 11_575
Si3 Ge3 O8 44.67(9) 11_575 11_575
Ge3 Ge3 O8 44.67(9) 11_575 11_575
Si3 O4 Ge3 0.00(4) 11_565 11_565
Si3 O4 Ge3 138.1(3) 11_565 .
Ge3 O4 Ge3 138.1(3) 11_565 .
Si3 O5 Ge3 0.000(15) 12_655 12_655
Si3 O5 Ge3 141.1(3) 12_655 .
Ge3 O5 Ge3 141.1(3) 12_655 .
Si3 O5 O5 96.50(18) 12_655 2_665
Ge3 O5 O5 96.50(18) 12_655 2_665
Ge3 O5 O5 96.50(19) . 2_665
Si2 O6 Ge2 0.00(3) 11_565 11_565
Si2 O6 Ge2 133.8(3) 11_565 .
Ge2 O6 Ge2 133.8(3) 11_565 .
O7 O7 Si2 101.35(18) 2_665 12_655
O7 O7 Ge2 101.35(18) 2_665 12_655
Si2 O7 Ge2 0.00(4) 12_655 12_655
O7 O7 Ge2 101.35(18) 2_665 .
Si2 O7 Ge2 132.4(3) 12_655 .
Ge2 O7 Ge2 132.4(3) 12_655 .
O8 O8 Ge3 109.63(13) 11_575 .
O8 O8 Ge2 109.28(13) 11_575 .
Ge3 O8 Ge2 136.7(2) . .
O8 O8 Si3 44.67(9) 11_575 11_575
Ge3 O8 Si3 64.96(12) . 11_575
Ge2 O8 Si3 149.4(2) . 11_575
O8 O8 Ge3 44.67(9) 11_575 11_575
Ge3 O8 Ge3 64.96(12) . 11_575
Ge2 O8 Ge3 149.4(2) . 11_575
Si3 O8 Ge3 0.00(4) 11_575 11_575
O8 O8 Ge2 45.26(9) 11_575 11_575
Ge3 O8 Ge2 150.2(2) . 11_575
Ge2 O8 Ge2 64.02(12) . 11_575
Si3 O8 Ge2 88.32(13) 11_575 11_575
Ge3 O8 Ge2 88.32(13) 11_575 11_575
O8 O8 Si2 45.26(9) 11_575 11_575
Ge3 O8 Si2 150.2(2) . 11_575
Ge2 O8 Si2 64.02(12) . 11_575
Si3 O8 Si2 88.32(13) 11_575 11_575
Ge3 O8 Si2 88.32(13) 11_575 11_575
Ge2 O8 Si2 0.00(3) 11_575 11_575
C01 N01 C02 87.1 2 2
C01 N01 C05 108.9 2 .
C02 N01 C05 21.7 2 .
C01 N01 C01 5.9 2 .
C02 N01 C01 93.0 2 .
C05 N01 C01 114.8 . .
C01 N01 N01 10.0 2 2
C02 N01 N01 97.1 2 2
C05 N01 N01 118.9 . 2
C01 N01 N01 4.1 . 2
C01 N01 H00 124.4 2 .
C02 N01 H00 148.4 2 .
C05 N01 H00 126.7 . .
C01 N01 H00 118.5 . .
N01 N01 H00 114.4 2 .
N01 C01 C01 170.0 2 2
N01 C01 N01 165.9 2 .
C01 C01 N01 4.1 2 .
N01 C01 C02 69.1 2 .
C01 C01 C02 120.9 2 .
N01 C01 C02 125.0 . .
N01 C01 C05 51.9 2 2
C01 C01 C05 138.1 2 2
N01 C01 C05 142.2 . 2
C02 C01 C05 17.2 . 2
N01 C01 C02 151.9 2 2
C01 C01 C02 38.1 2 2
N01 C01 C02 42.1 . 2
C02 C01 C02 82.9 . 2
C05 C01 C02 100.0 2 2
N01 C01 H01 50.5 2 .
C01 C01 H01 119.5 2 .
N01 C01 H01 115.4 . .
C02 C01 H01 119.6 . .
C05 C01 H01 102.4 2 .
C02 C01 H01 157.5 2 .
C05 C02 C04 109.1 2 2
C05 C02 N01 83.9 2 2
C04 C02 N01 167.0 2 2
C05 C02 C01 107.6 2 .
C04 C02 C01 143.3 2 .
N01 C02 C01 23.8 2 .
C05 C02 C03 132.9 2 .
C04 C02 C03 23.8 2 .
N01 C02 C03 143.2 2 .
C01 C02 C03 119.5 . .
C05 C02 C01 128.7 2 2
C04 C02 C01 122.2 2 2
N01 C02 C01 44.8 2 2
C01 C02 C01 21.0 . 2
C03 C02 C01 98.4 . 2
C05 C02 C03 154.5 2 2
C04 C02 C03 45.4 2 2
N01 C02 C03 121.6 2 2
C01 C02 C03 97.8 . 2
C03 C02 C03 21.6 . 2
C01 C02 C03 76.8 2 2
C05 C02 H02 11.1 2 .
C04 C02 H02 98.0 2 .
N01 C02 H02 95.0 2 .
C01 C02 H02 118.8 . .
C03 C02 H02 121.8 . .
C01 C02 H02 139.8 2 .
C03 C02 H02 143.4 2 .
C04 C03 C03 170.6 2 2
C04 C03 N02 70.9 2 .
C03 C03 N02 118.5 2 .
C04 C03 C02 51.0 2 .
C03 C03 C02 119.6 2 .
N02 C03 C02 121.9 . .
C04 C03 C04 166.8 2 .
C03 C03 C04 3.9 2 .
N02 C03 C04 122.3 . .
C02 C03 C04 115.7 . .
C04 C03 C05 39.3 2 2
C03 C03 C05 131.4 2 2
N02 C03 C05 110.2 . 2
C02 C03 C05 11.8 . 2
C04 C03 C05 127.5 . 2
C04 C03 N02 150.3 2 2
C03 C03 N02 39.1 2 2
N02 C03 N02 79.4 . 2
C02 C03 N02 158.7 . 2
C04 C03 N02 43.0 . 2
C05 C03 N02 170.5 2 2
C04 C03 C02 131.9 2 2
C03 C03 C02 38.8 2 2
N02 C03 C02 157.2 . 2
C02 C03 C02 80.9 . 2
C04 C03 C02 34.9 . 2
C05 C03 C02 92.6 2 2
N02 C03 C02 77.8 2 2
C03 C04 C02 105.2 2 2
C03 C04 N02 83.7 2 2
C02 C04 N02 171.1 2 2
C03 C04 C05 125.1 2 .
C02 C04 C05 19.9 2 .
N02 C04 C05 151.2 2 .
C03 C04 C03 5.5 2 .
C02 C04 C03 99.7 2 .
N02 C04 C03 89.2 2 .
C05 C04 C03 119.6 . .
C03 C04 C04 9.4 2 2
C02 C04 C04 95.8 2 2
N02 C04 C04 93.1 2 2
C05 C04 C04 115.7 . 2
C03 C04 C04 3.9 . 2
C03 C04 C06 128.9 2 2
C02 C04 C06 126.0 2 2
N02 C04 C06 45.1 2 2
C05 C04 C06 106.1 . 2
C03 C04 C06 134.3 . 2
C04 C04 C06 138.2 2 2
C03 C04 H04 115.1 2 .
C02 C04 H04 139.8 2 .
N02 C04 H04 31.3 2 .
C05 C04 H04 119.9 . .
C03 C04 H04 120.5 . .
C04 C04 H04 124.4 2 .
C06 C04 H04 13.8 2 .
C02 C05 N01 74.4 2 .
C02 C05 C04 51.0 2 .
N01 C05 C04 125.4 . .
C02 C05 C01 55.2 2 2
N01 C05 C01 19.2 . 2
C04 C05 C01 106.2 . 2
C02 C05 C03 35.3 2 2
N01 C05 C03 109.7 . 2
C04 C05 C03 15.7 . 2
C01 C05 C03 90.5 2 2
C02 C05 H05 170.3 2 .
N01 C05 H05 115.3 . .
C04 C05 H05 119.3 . .
C01 C05 H05 134.5 2 .
C03 C05 H05 135.0 2 .
C04 N02 C03 25.4 2 .
C04 N02 C06 95.3 2 .
C03 N02 C06 120.7 . .
C04 N02 C07 145.5 2 .
C03 N02 C07 120.3 . .
C06 N02 C07 118.9 . .
C04 N02 C07 145.5 2 11_565
C03 N02 C07 120.3 . 11_565
C06 N02 C07 118.9 . 11_565
C07 N02 C07 8.2 . 11_565
C04 N02 C07 128.9 2 12
C03 N02 C07 103.6 . 12
C06 N02 C07 135.6 . 12
C07 N02 C07 16.8 . 12
C07 N02 C07 18.3 11_565 12
C04 N02 C07 128.9 2 2
C03 N02 C07 103.6 . 2
C06 N02 C07 135.6 . 2
C07 N02 C07 18.3 . 2
C07 N02 C07 16.8 11_565 2
C07 N02 C07 6.4 12 2
C04 N02 C03 47.8 2 2
C03 N02 C03 22.5 . 2
C06 N02 C03 143.1 . 2
C07 N02 C03 97.9 . 2
C07 N02 C03 97.9 11_565 2
C07 N02 C03 81.2 12 2
C07 N02 C03 81.2 2 2
N02 C06 C04 39.6 . 2
N02 C06 H06A 113.0 . .
C04 C06 H06A 84.3 2 .
N02 C06 H06B 109.8 . .
C04 C06 H06B 149.4 2 .
H06A C06 H06B 117.3 . .
N02 C06 H06C 105.7 . .
C04 C06 H06C 88.8 2 .
H06A C06 H06C 105.6 . .
H06B C06 H06C 104.3 . .
C07 C07 C07 90.0 11_565 12
C07 C07 C07 71.6 11_565 2
C07 C07 C07 18.4 12 2
C07 C07 N02 85.9 11_565 .
C07 C07 N02 121.1 12 .
C07 C07 N02 117.8 2 .
C07 C07 N02 86.8 11_565 2
C07 C07 N02 42.2 12 2
C07 C07 N02 43.9 2 2
N02 C07 N02 78.9 . 2
C07 C07 H07A 99.1 11_565 .
C07 C07 H07A 130.9 12 .
C07 C07 H07A 132.2 2 .
N02 C07 H07A 107.7 . .
N02 C07 H07A 171.4 2 .
C07 C07 H07B 136.3 11_565 .
C07 C07 H07B 46.3 12 .
C07 C07 H07B 64.7 2 .
N02 C07 H07B 113.4 . .
N02 C07 H07B 61.3 2 .
H07A C07 H07B 110.4 . .
C07 C07 H07C 31.5 11_565 .
C07 C07 H07C 60.7 12 .
C07 C07 H07C 42.8 2 .
N02 C07 H07C 110.3 . .
N02 C07 H07C 73.3 2 .
H07A C07 H07C 108.7 . .
H07B C07 H07C 106.3 . .

loop_
_geom_bond_atom_site_label_1
_geom_bond_atom_site_label_2
_geom_bond_distance
_geom_bond_site_symmetry_2
Ge1 O1 1.6178(8) .
Ge1 O1 1.6178(8) 10_566
Ge1 O3 1.622(2) .
Ge1 O2 1.636(2) .
O1 Si1 1.6178(8) 10_556
O1 Ge1 1.6178(8) 10_556
O2 Si2 1.7585(19) 13_666
O2 Ge2 1.7585(19) 13_666
O2 Si2 1.7585(19) 7_646
O2 Ge2 1.7585(19) 7_646
O3 Ge3 1.7098(19) .
O3 Si3 1.7098(19) 11_575
O3 Ge3 1.7098(19) 11_575
Ge2 O8 1.692(3) .
Ge2 O7 1.695(2) .
Ge2 O6 1.702(2) .
Ge2 O2 1.759(2) 13_666
Ge2 Si2 2.1418(12) 11_575
Ge2 Ge2 2.1418(12) 11_575
Ge2 O8 2.249(4) 11_575
Ge3 O8 1.660(3) .
Ge3 O5 1.6688(18) .
Ge3 O4 1.6773(19) .
Ge3 Si3 2.1400(14) 11_575
Ge3 Ge3 2.1400(14) 11_575
Ge3 O8 2.225(4) 11_575
O4 Si3 1.6773(19) 11_565
O4 Ge3 1.6773(19) 11_565
O5 Si3 1.6688(18) 12_655
O5 Ge3 1.6688(18) 12_655
O5 O5 1.762(11) 2_665
O6 Si2 1.702(2) 11_565
O6 Ge2 1.702(2) 11_565
O7 O7 1.475(11) 2_665
O7 Si2 1.695(2) 12_655
O7 Ge2 1.695(2) 12_655
O8 O8 1.024(8) 11_575
O8 Si3 2.225(4) 11_575
O8 Ge3 2.225(4) 11_575
O8 Ge2 2.249(4) 11_575
O8 Si2 2.249(4) 11_575
N01 C01 0.5520 2
N01 C02 1.2787 2
N01 C05 1.3199 .
N01 C01 1.3428 .
N01 N01 1.8829 2
N01 H00 1.1086 .
C01 N01 0.5520 2
C01 C01 0.7958 2
C01 C02 1.3672 .
C01 C05 1.5869 2
C01 C02 1.9028 2
C01 H01 1.0129 .
C02 C05 0.4916 2
C02 C04 1.1237 2
C02 N01 1.2787 2
C02 C03 1.3953 .
C02 C01 1.9028 2
C02 C03 1.9376 2
C02 H02 0.9469 .
C03 C04 0.5837 2
C03 C03 0.8212 2
C03 N02 1.3548 .
C03 C04 1.4004 .
C03 C05 1.7670 2
C03 N02 1.8895 2
C03 C02 1.9376 2
C04 C03 0.5837 2
C04 C02 1.1237 2
C04 N02 1.2879 2
C04 C05 1.3659 .
C04 C04 1.9731 2
C04 C06 2.0130 2
C04 H04 0.9639 .
C05 C02 0.4916 2
C05 C01 1.5869 2
C05 C03 1.7670 2
C05 H05 0.9950 .
N02 C04 1.2879 2
N02 C06 1.4326 .
N02 C07 1.4454 .
N02 C07 1.4454 11_565
N02 C07 1.8443 12
N02 C07 1.8443 2
N02 C03 1.8895 2
C06 C04 2.0130 2
C06 H06A 0.9914 .
C06 H06B 0.9779 .
C06 H06C 1.0234 .
C07 C07 0.2066 11_565
C07 C07 0.6213 12
C07 C07 0.6547 2
C07 N02 1.8443 2
C07 H07A 0.9810 .
C07 H07B 1.0117 .
C07 H07C 1.0015 .

loop_
_geom_torsion_atom_site_label_1
_geom_torsion_atom_site_label_2
_geom_torsion_atom_site_label_3
_geom_torsion_atom_site_label_4
_geom_torsion
_geom_torsion_site_symmetry_1
_geom_torsion_site_symmetry_4
O1 Ge1 O1 Si1 110.03(13) 10_566 10_556
O3 Ge1 O1 Si1 -131.76(9) . 10_556
O2 Ge1 O1 Si1 -11.21(9) . 10_556
O1 Ge1 O1 Ge1 110.03(13) 10_566 10_556
O3 Ge1 O1 Ge1 -131.76(9) . 10_556
O2 Ge1 O1 Ge1 -11.21(9) . 10_556
O1 Ge1 O2 Si2 -174.29(13) . 13_666
O1 Ge1 O2 Si2 65.13(19) 10_566 13_666
O3 Ge1 O2 Si2 -54.58(16) . 13_666
O1 Ge1 O2 Ge2 -174.29(13) . 13_666
O1 Ge1 O2 Ge2 65.13(19) 10_566 13_666
O3 Ge1 O2 Ge2 -54.58(16) . 13_666
O1 Ge1 O2 Si2 -65.13(19) . 7_646
O1 Ge1 O2 Si2 174.29(13) 10_566 7_646
O3 Ge1 O2 Si2 54.58(16) . 7_646
O1 Ge1 O2 Ge2 -65.13(19) . 7_646
O1 Ge1 O2 Ge2 174.29(13) 10_566 7_646
O3 Ge1 O2 Ge2 54.58(16) . 7_646
O1 Ge1 O3 Ge3 17.4(3) . .
O1 Ge1 O3 Ge3 136.0(2) 10_566 .
O2 Ge1 O3 Ge3 -103.3(2) . .
O1 Ge1 O3 Si3 -136.0(2) . 11_575
O1 Ge1 O3 Si3 -17.4(3) 10_566 11_575
O2 Ge1 O3 Si3 103.3(2) . 11_575
O1 Ge1 O3 Ge3 -136.0(2) . 11_575
O1 Ge1 O3 Ge3 -17.4(3) 10_566 11_575
O2 Ge1 O3 Ge3 103.3(2) . 11_575
Ge1 O3 Ge3 O8 146.7(3) . .
Si3 O3 Ge3 O8 -50.53(16) 11_575 .
Ge3 O3 Ge3 O8 -50.53(16) 11_575 .
Ge1 O3 Ge3 O5 -94.2(3) . .
Si3 O3 Ge3 O5 68.6(2) 11_575 .
Ge3 O3 Ge3 O5 68.6(2) 11_575 .
Ge1 O3 Ge3 O4 25.6(3) . .
Si3 O3 Ge3 O4 -171.6(2) 11_575 .
Ge3 O3 Ge3 O4 -171.6(2) 11_575 .
Ge1 O3 Ge3 Si3 -162.8(3) . 11_575
Ge3 O3 Ge3 Si3 0.0 11_575 11_575
Ge1 O3 Ge3 Ge3 -162.8(3) . 11_575
Si3 O3 Ge3 Ge3 0.0 11_575 11_575
Ge1 O3 Ge3 O8 162.9(3) . 11_575
Si3 O3 Ge3 O8 -34.33(11) 11_575 11_575
Ge3 O3 Ge3 O8 -34.33(11) 11_575 11_575
O8 Ge3 O4 Si3 83.9(5) . 11_565
O5 Ge3 O4 Si3 -45.7(6) . 11_565
O3 Ge3 O4 Si3 -161.3(4) . 11_565
Si3 Ge3 O4 Si3 180.0 11_575 11_565
Ge3 Ge3 O4 Si3 180.0 11_575 11_565
O8 Ge3 O4 Si3 97.7(5) 11_575 11_565
O8 Ge3 O4 Ge3 83.9(5) . 11_565
O5 Ge3 O4 Ge3 -45.7(6) . 11_565
O3 Ge3 O4 Ge3 -161.3(4) . 11_565
Si3 Ge3 O4 Ge3 180.0 11_575 11_565
Ge3 Ge3 O4 Ge3 180.0 11_575 11_565
O8 Ge3 O4 Ge3 97.7(5) 11_575 11_565
O8 Ge3 O5 Si3 -43.5(6) . 12_655
O4 Ge3 O5 Si3 86.1(6) . 12_655
O3 Ge3 O5 Si3 -155.8(5) . 12_655
Si3 Ge3 O5 Si3 -108.8(5) 11_575 12_655
Ge3 Ge3 O5 Si3 -108.8(5) 11_575 12_655
O8 Ge3 O5 Si3 -68.9(6) 11_575 12_655
O8 Ge3 O5 Ge3 -43.5(6) . 12_655
O4 Ge3 O5 Ge3 86.1(6) . 12_655
O3 Ge3 O5 Ge3 -155.8(5) . 12_655
Si3 Ge3 O5 Ge3 -108.8(5) 11_575 12_655
Ge3 Ge3 O5 Ge3 -108.8(5) 11_575 12_655
O8 Ge3 O5 Ge3 -68.9(6) 11_575 12_655
O8 Ge3 O5 O5 65.30(16) . 2_665
O4 Ge3 O5 O5 -165.08(19) . 2_665
O3 Ge3 O5 O5 -46.98(9) . 2_665
Si3 Ge3 O5 O5 0.0 11_575 2_665
Ge3 Ge3 O5 O5 0.0 11_575 2_665
O8 Ge3 O5 O5 39.92(11) 11_575 2_665
O8 Ge2 O6 Si2 -83.3(5) . 11_565
O7 Ge2 O6 Si2 52.9(5) . 11_565
O2 Ge2 O6 Si2 163.7(4) 13_666 11_565
Si2 Ge2 O6 Si2 180.0 11_575 11_565
Ge2 Ge2 O6 Si2 180.0 11_575 11_565
O8 Ge2 O6 Si2 -98.2(4) 11_575 11_565
O8 Ge2 O6 Ge2 -83.3(5) . 11_565
O7 Ge2 O6 Ge2 52.9(5) . 11_565
O2 Ge2 O6 Ge2 163.7(4) 13_666 11_565
Si2 Ge2 O6 Ge2 180.0 11_575 11_565
Ge2 Ge2 O6 Ge2 180.0 11_575 11_565
O8 Ge2 O6 Ge2 -98.2(4) 11_575 11_565
O8 Ge2 O7 O7 -62.58(17) . 2_665
O6 Ge2 O7 O7 161.4(2) . 2_665
O2 Ge2 O7 O7 47.88(9) 13_666 2_665
Si2 Ge2 O7 O7 0.000(1) 11_575 2_665
Ge2 Ge2 O7 O7 0.000(1) 11_575 2_665
O8 Ge2 O7 O7 -38.61(11) 11_575 2_665
O8 Ge2 O7 Si2 54.5(5) . 12_655
O6 Ge2 O7 Si2 -81.5(5) . 12_655
O2 Ge2 O7 Si2 165.0(4) 13_666 12_655
Si2 Ge2 O7 Si2 117.1(4) 11_575 12_655
Ge2 Ge2 O7 Si2 117.1(4) 11_575 12_655
O8 Ge2 O7 Si2 78.5(4) 11_575 12_655
O8 Ge2 O7 Ge2 54.5(5) . 12_655
O6 Ge2 O7 Ge2 -81.5(5) . 12_655
O2 Ge2 O7 Ge2 165.0(4) 13_666 12_655
Si2 Ge2 O7 Ge2 117.1(4) 11_575 12_655
Ge2 Ge2 O7 Ge2 117.1(4) 11_575 12_655
O8 Ge2 O7 Ge2 78.5(4) 11_575 12_655
O5 Ge3 O8 O8 -73.4(2) . 11_575
O4 Ge3 O8 O8 157.85(19) . 11_575
O3 Ge3 O8 O8 39.74(10) . 11_575
Si3 Ge3 O8 O8 0.000(3) 11_575 11_575
Ge3 Ge3 O8 O8 0.000(3) 11_575 11_575
O5 Ge3 O8 Ge2 79.5(4) . .
O4 Ge3 O8 Ge2 -49.3(4) . .
O3 Ge3 O8 Ge2 -167.4(3) . .
Si3 Ge3 O8 Ge2 152.9(3) 11_575 .
Ge3 Ge3 O8 Ge2 152.9(3) 11_575 .
O8 Ge3 O8 Ge2 152.9(3) 11_575 .
O5 Ge3 O8 Si3 -73.4(2) . 11_575
O4 Ge3 O8 Si3 157.85(19) . 11_575
O3 Ge3 O8 Si3 39.74(10) . 11_575
Ge3 Ge3 O8 Si3 0.000(1) 11_575 11_575
O8 Ge3 O8 Si3 0.000(4) 11_575 11_575
O5 Ge3 O8 Ge3 -73.4(2) . 11_575
O4 Ge3 O8 Ge3 157.85(19) . 11_575
O3 Ge3 O8 Ge3 39.74(10) . 11_575
Si3 Ge3 O8 Ge3 0.000(1) 11_575 11_575
O8 Ge3 O8 Ge3 0.000(4) 11_575 11_575
O5 Ge3 O8 Ge2 -45.2(5) . 11_575
O4 Ge3 O8 Ge2 -173.9(4) . 11_575
O3 Ge3 O8 Ge2 68.0(4) . 11_575
Si3 Ge3 O8 Ge2 28.2(4) 11_575 11_575
Ge3 Ge3 O8 Ge2 28.2(4) 11_575 11_575
O8 Ge3 O8 Ge2 28.2(4) 11_575 11_575
O5 Ge3 O8 Si2 -45.2(5) . 11_575
O4 Ge3 O8 Si2 -173.9(4) . 11_575
O3 Ge3 O8 Si2 68.0(4) . 11_575
Si3 Ge3 O8 Si2 28.2(4) 11_575 11_575
Ge3 Ge3 O8 Si2 28.2(4) 11_575 11_575
O8 Ge3 O8 Si2 28.2(4) 11_575 11_575
O7 Ge2 O8 O8 67.2(2) . 11_575
O6 Ge2 O8 O8 -155.63(18) . 11_575
O2 Ge2 O8 O8 -41.53(9) 13_666 11_575
Si2 Ge2 O8 O8 0.000(3) 11_575 11_575
Ge2 Ge2 O8 O8 0.000(3) 11_575 11_575
O7 Ge2 O8 Ge3 -85.7(4) . .
O6 Ge2 O8 Ge3 51.4(4) . .
O2 Ge2 O8 Ge3 165.5(3) 13_666 .
Si2 Ge2 O8 Ge3 -153.0(3) 11_575 .
Ge2 Ge2 O8 Ge3 -153.0(3) 11_575 .
O8 Ge2 O8 Ge3 -153.0(3) 11_575 .
O7 Ge2 O8 Si3 40.0(5) . 11_575
O6 Ge2 O8 Si3 177.2(4) . 11_575
O2 Ge2 O8 Si3 -68.7(4) 13_666 11_575
Si2 Ge2 O8 Si3 -27.2(3) 11_575 11_575
Ge2 Ge2 O8 Si3 -27.2(3) 11_575 11_575
O8 Ge2 O8 Si3 -27.2(3) 11_575 11_575
O7 Ge2 O8 Ge3 40.0(5) . 11_575
O6 Ge2 O8 Ge3 177.2(4) . 11_575
O2 Ge2 O8 Ge3 -68.7(4) 13_666 11_575
Si2 Ge2 O8 Ge3 -27.2(3) 11_575 11_575
Ge2 Ge2 O8 Ge3 -27.2(3) 11_575 11_575
O8 Ge2 O8 Ge3 -27.2(3) 11_575 11_575
O7 Ge2 O8 Ge2 67.2(2) . 11_575
O6 Ge2 O8 Ge2 -155.63(18) . 11_575
O2 Ge2 O8 Ge2 -41.53(9) 13_666 11_575
Si2 Ge2 O8 Ge2 0.000(2) 11_575 11_575
O8 Ge2 O8 Ge2 0.000(4) 11_575 11_575
O7 Ge2 O8 Si2 67.2(2) . 11_575
O6 Ge2 O8 Si2 -155.63(18) . 11_575
O2 Ge2 O8 Si2 -41.53(9) 13_666 11_575
Ge2 Ge2 O8 Si2 0.000(2) 11_575 11_575
O8 Ge2 O8 Si2 0.000(4) 11_575 11_575
C01 N01 C01 N01 180.0 2 2
C02 N01 C01 N01 180.0 2 2
C05 N01 C01 N01 180.0 . 2
C02 N01 C01 C01 0.0 2 2
C05 N01 C01 C01 0.0 . 2
N01 N01 C01 C01 180.0 2 2
C01 N01 C01 C02 0.0 2 .
C02 N01 C01 C02 0.0 2 .
C05 N01 C01 C02 0.0 . .
N01 N01 C01 C02 180.0 2 .
C01 N01 C01 C05 0.0 2 2
C02 N01 C01 C05 0.0 2 2
C05 N01 C01 C05 0.0 . 2
N01 N01 C01 C05 180.0 2 2
C01 N01 C01 C02 0.0 2 2
C05 N01 C01 C02 0.0 . 2
N01 N01 C01 C02 180.0 2 2
N01 C01 C02 C05 0.0 2 2
C01 C01 C02 C05 180.0 2 2
N01 C01 C02 C05 180.0 . 2
C02 C01 C02 C05 180.0 2 2
N01 C01 C02 C04 180.0 2 2
C01 C01 C02 C04 0.0 2 2
N01 C01 C02 C04 0.0 . 2
C05 C01 C02 C04 180.0 2 2
C02 C01 C02 C04 0.0 2 2
C01 C01 C02 N01 180.0 2 2
N01 C01 C02 N01 180.0 . 2
C05 C01 C02 N01 0.0 2 2
C02 C01 C02 N01 180.0 2 2
N01 C01 C02 C03 180.0 2 .
C01 C01 C02 C03 0.0 2 .
N01 C01 C02 C03 0.0 . .
C05 C01 C02 C03 180.0 2 .
C02 C01 C02 C03 0.0 2 .
N01 C01 C02 C01 180.0 2 2
N01 C01 C02 C01 0.0 . 2
C05 C01 C02 C01 180.0 2 2
C02 C01 C02 C01 0.0 2 2
N01 C01 C02 C03 180.0 2 2
C01 C01 C02 C03 0.0 2 2
N01 C01 C02 C03 0.0 . 2
C05 C01 C02 C03 180.0 2 2
C02 C01 C02 C03 0.0 2 2
C05 C02 C03 C04 0.0 2 2
N01 C02 C03 C04 180.0 2 2
C01 C02 C03 C04 180.0 . 2
C01 C02 C03 C04 180.0 2 2
C03 C02 C03 C04 180.0 2 2
C05 C02 C03 C03 180.0 2 2
C04 C02 C03 C03 180.0 2 2
N01 C02 C03 C03 0.0 2 2
C01 C02 C03 C03 0.0 . 2
C01 C02 C03 C03 0.0 2 2
C05 C02 C03 N02 0.0 2 .
C04 C02 C03 N02 0.0 2 .
N01 C02 C03 N02 180.0 2 .
C01 C02 C03 N02 180.0 . .
C01 C02 C03 N02 180.0 2 .
C03 C02 C03 N02 180.0 2 .
C05 C02 C03 C04 180.0 2 .
C04 C02 C03 C04 180.0 2 .
N01 C02 C03 C04 0.0 2 .
C01 C02 C03 C04 0.0 . .
C01 C02 C03 C04 0.0 2 .
C03 C02 C03 C04 0.0 2 .
C04 C02 C03 C05 0.0 2 2
N01 C02 C03 C05 180.0 2 2
C01 C02 C03 C05 180.0 . 2
C01 C02 C03 C05 180.0 2 2
C03 C02 C03 C05 180.0 2 2
C05 C02 C03 N02 180.0 2 2
C04 C02 C03 N02 180.0 2 2
N01 C02 C03 N02 0.0 2 2
C01 C02 C03 N02 0.0 . 2
C01 C02 C03 N02 0.0 2 2
C03 C02 C03 N02 0.0 2 2
C05 C02 C03 C02 180.0 2 2
C04 C02 C03 C02 180.0 2 2
N01 C02 C03 C02 0.0 2 2
C01 C02 C03 C02 0.0 . 2
C01 C02 C03 C02 0.0 2 2
C03 C02 C03 C02 0.0 2 2
C04 C03 C04 C03 180.0 2 2
N02 C03 C04 C03 0.0 . 2
C02 C03 C04 C03 180.0 . 2
C05 C03 C04 C03 180.0 2 2
N02 C03 C04 C03 0.0 2 2
C02 C03 C04 C03 180.0 2 2
C04 C03 C04 C02 0.0 2 2
C03 C03 C04 C02 180.0 2 2
N02 C03 C04 C02 180.0 . 2
C02 C03 C04 C02 0.0 . 2
C05 C03 C04 C02 0.0 2 2
N02 C03 C04 C02 180.0 2 2
C04 C03 C04 N02 180.0 2 2
C03 C03 C04 N02 0.0 2 2
N02 C03 C04 N02 0.0 . 2
C02 C03 C04 N02 180.0 . 2
C05 C03 C04 N02 180.0 2 2
C02 C03 C04 N02 180.0 2 2
C04 C03 C04 C05 0.0 2 .
C03 C03 C04 C05 180.0 2 .
N02 C03 C04 C05 180.0 . .
C02 C03 C04 C05 0.0 . .
C05 C03 C04 C05 0.0 2 .
N02 C03 C04 C05 180.0 2 .
C02 C03 C04 C05 0.0 2 .
C03 C03 C04 C04 180.0 2 2
N02 C03 C04 C04 180.0 . 2
C02 C03 C04 C04 0.0 . 2
C05 C03 C04 C04 0.0 2 2
N02 C03 C04 C04 180.0 2 2
C02 C03 C04 C04 0.0 2 2
C04 C03 C04 C06 180.0 2 2
C03 C03 C04 C06 0.0 2 2
N02 C03 C04 C06 0.0 . 2
C02 C03 C04 C06 180.0 . 2
C05 C03 C04 C06 180.0 2 2
N02 C03 C04 C06 0.0 2 2
C02 C03 C04 C06 180.0 2 2
C01 N01 C05 C02 0.0 2 2
C01 N01 C05 C02 0.0 . 2
N01 N01 C05 C02 0.0 2 2
C01 N01 C05 C04 0.0 2 .
C02 N01 C05 C04 0.0 2 .
C01 N01 C05 C04 0.0 . .
N01 N01 C05 C04 0.0 2 .
C02 N01 C05 C01 0.0 2 2
C01 N01 C05 C01 0.0 . 2
N01 N01 C05 C01 0.0 2 2
C01 N01 C05 C03 0.0 2 2
C02 N01 C05 C03 0.0 2 2
C01 N01 C05 C03 0.0 . 2
N01 N01 C05 C03 0.0 2 2
C03 C04 C05 C02 0.0 2 2
N02 C04 C05 C02 180.0 2 2
C03 C04 C05 C02 0.0 . 2
C04 C04 C05 C02 0.0 2 2
C06 C04 C05 C02 180.0 2 2
C03 C04 C05 N01 0.0 2 .
C02 C04 C05 N01 0.0 2 .
N02 C04 C05 N01 180.0 2 .
C03 C04 C05 N01 0.0 . .
C04 C04 C05 N01 0.0 2 .
C06 C04 C05 N01 180.0 2 .
C03 C04 C05 C01 0.0 2 2
C02 C04 C05 C01 0.0 2 2
N02 C04 C05 C01 180.0 2 2
C03 C04 C05 C01 0.0 . 2
C04 C04 C05 C01 0.0 2 2
C06 C04 C05 C01 180.0 2 2
C02 C04 C05 C03 0.0 2 2
N02 C04 C05 C03 180.0 2 2
C03 C04 C05 C03 0.0 . 2
C04 C04 C05 C03 0.0 2 2
C06 C04 C05 C03 180.0 2 2
C03 C03 N02 C04 180.0 2 2
C02 C03 N02 C04 0.0 . 2
C04 C03 N02 C04 180.0 . 2
C05 C03 N02 C04 0.0 2 2
N02 C03 N02 C04 180.0 2 2
C02 C03 N02 C04 180.0 2 2
C04 C03 N02 C06 0.0 2 .
C03 C03 N02 C06 180.0 2 .
C02 C03 N02 C06 0.0 . .
C04 C03 N02 C06 180.0 . .
C05 C03 N02 C06 0.0 2 .
N02 C03 N02 C06 180.0 2 .
C02 C03 N02 C06 180.0 2 .
C04 C03 N02 C07 175.3 2 .
C03 C03 N02 C07 -4.7 2 .
C02 C03 N02 C07 175.3 . .
C04 C03 N02 C07 -4.7 . .
C05 C03 N02 C07 175.3 2 .
N02 C03 N02 C07 -4.7 2 .
C02 C03 N02 C07 -4.7 2 .
C04 C03 N02 C07 -175.3 2 11_565
C03 C03 N02 C07 4.7 2 11_565
C02 C03 N02 C07 -175.3 . 11_565
C04 C03 N02 C07 4.7 . 11_565
C05 C03 N02 C07 -175.3 2 11_565
N02 C03 N02 C07 4.7 2 11_565
C02 C03 N02 C07 4.7 2 11_565
C04 C03 N02 C07 176.7 2 12
C03 C03 N02 C07 -3.3 2 12
C02 C03 N02 C07 176.7 . 12
C04 C03 N02 C07 -3.3 . 12
C05 C03 N02 C07 176.7 2 12
N02 C03 N02 C07 -3.3 2 12
C02 C03 N02 C07 -3.3 2 12
C04 C03 N02 C07 -176.7 2 2
C03 C03 N02 C07 3.3 2 2
C02 C03 N02 C07 -176.7 . 2
C04 C03 N02 C07 3.3 . 2
C05 C03 N02 C07 -176.7 2 2
N02 C03 N02 C07 3.3 2 2
C02 C03 N02 C07 3.3 2 2
C04 C03 N02 C03 180.0 2 2
C02 C03 N02 C03 180.0 . 2
C04 C03 N02 C03 0.0 . 2
C05 C03 N02 C03 180.0 2 2
N02 C03 N02 C03 0.0 2 2
C02 C03 N02 C03 0.0 2 2
C03 N02 C06 C04 0.0 . 2
C07 N02 C06 C04 -175.3 . 2
C07 N02 C06 C04 175.3 11_565 2
C07 N02 C06 C04 -175.4 12 2
C07 N02 C06 C04 175.4 2 2
C03 N02 C06 C04 0.0 2 2
C04 N02 C07 C07 96.0 2 11_565
C03 N02 C07 C07 92.4 . 11_565
C06 N02 C07 C07 -92.3 . 11_565
C07 N02 C07 C07 87.5 12 11_565
C07 N02 C07 C07 66.7 2 11_565
C03 N02 C07 C07 90.6 2 11_565
C04 N02 C07 C07 8.5 2 12
C03 N02 C07 C07 4.9 . 12
C06 N02 C07 C07 -179.8 . 12
C07 N02 C07 C07 -87.5 11_565 12
C07 N02 C07 C07 -20.8 2 12
C03 N02 C07 C07 3.0 2 12
C04 N02 C07 C07 29.3 2 2
C03 N02 C07 C07 25.7 . 2
C06 N02 C07 C07 -159.0 . 2
C07 N02 C07 C07 -66.7 11_565 2
C07 N02 C07 C07 20.8 12 2
C03 N02 C07 C07 23.9 2 2
C04 N02 C07 N02 8.5 2 2
C03 N02 C07 N02 4.9 . 2
C06 N02 C07 N02 -179.8 . 2
C07 N02 C07 N02 -87.5 11_565 2
C07 N02 C07 N02 0.0 12 2
C07 N02 C07 N02 -20.8 2 2
C03 N02 C07 N02 3.0 2 2

_cod_database_fobs_code 2108393
